data_2008966
loop_
_publ_author_name
'G\"oka\(ga\,c, G\"uls\"un'
'Tatar, Leyla'
'K\?isak\"urek, Duygu'
'\"Ulk\"u, Din\,cer'

_publ_section_title
;
 Diamminebis(2,4,6-trichlorophenolato)copper(II)
;
_journal_issue 9
_journal_name_full 'Acta Crystallographica Section C'
_journal_page_first 1413
_journal_page_last 1416
_journal_paper_doi 10.1107/S0108270199006447
_journal_volume 55
_journal_year 1999
_chemical_formula_iupac '[Cu(C6 H2 Cl3 O)2 (NH3 )2 ]'
_chemical_formula_moiety 'C12 H10 Cl6 Cu N2 O2'
_chemical_formula_sum 'C12 H10 Cl6 Cu N2 O2'
_chemical_formula_weight 490.48
_space_group_IT_number 14
_symmetry_cell_setting monoclinic
_symmetry_space_group_name_Hall '-P 2yn'
_symmetry_space_group_name_H-M 'P 1 21/n 1'
_atom_type_scat_source IntTabIV
_cell_angle_alpha 90.00
_cell_angle_beta 94.370(10)
_cell_angle_gamma 90.00
_cell_formula_units_Z 2
_cell_length_a 4.7711(7)
_cell_length_b 12.4592(10)
_cell_length_c 14.9907(13)
_cell_measurement_reflns_used 25
_cell_measurement_temperature 295
_cell_measurement_theta_max 18.33
_cell_measurement_theta_min 9.55
_cell_volume 888.52(17)
_diffrn_measurement_device 'Enraf-Nonius CAD-4'
_diffrn_measurement_method '\w/2\q scans'
_diffrn_radiation_type MoK\a
_diffrn_radiation_wavelength 0.71073
_diffrn_reflns_av_R_equivalents 0.028
_diffrn_reflns_limit_h_max 0
_diffrn_reflns_limit_h_min -5
_diffrn_reflns_limit_k_max 0
_diffrn_reflns_limit_k_min -15
_diffrn_reflns_limit_l_max 18
_diffrn_reflns_limit_l_min -18
_diffrn_reflns_number 1965
_diffrn_reflns_theta_max 26.17
_diffrn_standards_decay_% 0.107
_diffrn_standards_interval_time 120
_diffrn_standards_number 3
_exptl_absorpt_coefficient_mu 2.15
_exptl_absorpt_correction_T_max 0.724
_exptl_absorpt_correction_T_min 0.690
_exptl_absorpt_correction_type 'empirical via \y scans (Fair, 1990)'
_exptl_crystal_colour 'dark brown'
_exptl_crystal_density_diffrn 1.833
_exptl_crystal_density_meas ?
_exptl_crystal_description prismatic
_exptl_crystal_size_max 0.40
_exptl_crystal_size_mid 0.15
_exptl_crystal_size_min 0.15
_refine_diff_density_max 0.454
_refine_diff_density_min -0.496
_refine_ls_extinction_method none
_refine_ls_goodness_of_fit_ref 1.00
_refine_ls_hydrogen_treatment constr
_refine_ls_number_parameters 106
_refine_ls_number_reflns 1448
_refine_ls_R_factor_gt 0.0314
_refine_ls_shift/su_max 0.00017
_refine_ls_structure_factor_coef F
_refine_ls_weighting_scheme
;
w = 1/[\sF^2^+(0.02*F)^2^+0.35]
except w = 0 if F^2^ < cutoff.\sF^2^, where cutoff is 1.0
;
_refine_ls_wR_factor_ref 0.0379
_reflns_number_gt 1448
_reflns_number_total 1748
_reflns_observed_criterion I>\s(I)
_cod_data_source_file sk1268.cif
_cod_data_source_block gul
_cod_depositor_comments
;
The following automatic conversions were performed:
'_symmetry_cell_setting' value 'Monoclinic' changed to 'monoclinic'
according to '/home/saulius/struct/CIF-dictionaries/cif_core.dic'
dictionary named 'cif_core.dic' version 2.4.1 from 2010-06-29.

Automatic conversion script
Id: cif_fix_enum 1527 2010-12-29 10:47:43Z saulius 

The following automatic conversions were performed:

'_symmetry_cell_setting' value 'Monoclinic' changed to 'monoclinic'
according to /home/saulius/struct/CIF-dictionaries/cif_core.dic
dictionary named 'cif_core.dic' version 2.4.1 from 2010-06-29.

Automatic conversion script
Id: cif_fix_values 1715 2011-07-08 13:25:40Z adriana 

The following automatic conversions were performed:

'_exptl_crystal_density_meas' value 'not measured' was changed to '?'
- the value is perceived as not measured.

Automatic conversion script
Id: cif_fix_values 3008 2015-01-20 13:52:24Z robertas 
;
_cod_original_cell_volume 888.5(2)
_cod_original_sg_symbol_H-M 'P 21/n'
_cod_database_code 2008966

loop_
_symmetry_equiv_pos_as_xyz
x,y,z
1/2+x,1/2-y,1/2+z
-x,-y,-z
1/2-x,1/2+y,1/2-z

loop_
_atom_site_aniso_label
_atom_site_aniso_U_11
_atom_site_aniso_U_22
_atom_site_aniso_U_33
_atom_site_aniso_U_12
_atom_site_aniso_U_13
_atom_site_aniso_U_23
_atom_site_aniso_type_symbol
Cu 0.0257(2) 0.0435(2) 0.0288(2) 0.0039(2) -0.0006(2) 0.0006(2) Cu
Cl1 0.0532(4) 0.0500(4) 0.0398(3) 0.0047(3) 0.0045(3) -0.0043(3) Cl
Cl2 0.1208(8) 0.0592(5) 0.0412(4) 0.0012(5) -0.0275(4) 0.0071(4) Cl
Cl3 0.0499(4) 0.0605(5) 0.0539(4) 0.0083(4) 0.0042(3) -0.0093(4) Cl
O1 0.0291(9) 0.0650(10) 0.0310(9) 0.0037(9) 0.0018(7) 0.0032(9) O
N1 0.0350(10) 0.0500(10) 0.0410(10) 0.0010(10) -0.0020(10) 0.0010(10) N
C1 0.0320(10) 0.0450(10) 0.0310(10) -0.0090(10) 0.0030(10) 0.0030(10) C
C2 0.0400(10) 0.0420(10) 0.0350(10) -0.0050(10) 0.0020(10) 0.0000(10) C
C3 0.051(2) 0.0390(10) 0.042(2) -0.0020(10) -0.0050(10) 0.0050(10) C
C4 0.063(2) 0.044(2) 0.0360(10) -0.0090(10) -0.0080(10) 0.0080(10) C
C5 0.063(2) 0.047(2) 0.0310(10) -0.0110(10) 0.0030(10) -0.0020(10) C
C6 0.0380(10) 0.044(2) 0.0390(10) -0.0050(10) 0.0040(10) 0.0010(10) C

loop_
_atom_site_label
_atom_site_fract_x
_atom_site_fract_y
_atom_site_fract_z
_atom_site_U_iso_or_equiv
_atom_site_thermal_displace_type
_atom_site_calc_flag
_atom_site_calc_attached_atom
_atom_site_type_symbol
Cu 0.000 0.000 0.000 0.03280(10) Ueq . . Cu
Cl1 0.2293(2) -0.18966(6) 0.10262(5) 0.0476(2) Ueq . . Cl
Cl2 0.3972(3) -0.13174(8) 0.45771(6) 0.0755(3) Ueq . . Cl
Cl3 -0.3286(2) 0.12300(7) 0.26487(6) 0.0548(3) Ueq . . Cl
O1 -0.1777(4) -0.0084(2) 0.11240(10) 0.0417(5) Ueq . . O
N1 0.2926(5) 0.0977(2) 0.0551(2) 0.0422(6) Ueq . . N
C1 -0.0439(6) -0.0355(2) 0.1888(2) 0.0360(6) Ueq . . C
C2 0.1563(6) -0.1186(2) 0.1982(2) 0.0390(6) Ueq . . C
C3 0.2929(7) -0.1480(3) 0.2787(2) 0.0444(10) Ueq . . C
C4 0.2315(7) -0.0938(3) 0.3546(2) 0.0483(10) Ueq . . C
C5 0.0393(7) -0.0115(3) 0.3514(2) 0.0470(10) Ueq . . C
C6 -0.0922(6) 0.0167(2) 0.2692(2) 0.0403(8) Ueq . . C
H3 0.427 -0.205 0.282 0.0583 Uiso . . H
H5 -0.002 0.025 0.404 0.0608 Uiso . . H
H11 0.362 0.135 0.013 0.0557 Uiso . . H
H12 0.205 0.146 0.094 0.0557 Uiso . . H
H13 0.420 0.062 0.087 0.0557 Uiso . . H

loop_
_geom_angle_atom_site_label_1
_geom_angle_atom_site_label_2
_geom_angle_atom_site_label_3
_geom_angle_site_symmetry_3
_geom_angle
_geom_angle_publ_flag
O1 Cu N1 . 90.66(9) yes
Cl1 Cu Cl1 3_555 179.990(10) yes
Cu O1 C1 . 123.7(2) yes
Cu N1 H11 . 108.7 no
Cu N1 H12 . 108.4 no
Cu N1 H13 . 111.3 no
H11 N1 H12 . 108.2 no
H11 N1 H13 . 112.4 no
H12 N1 H13 . 107.7 no
O1 C1 C2 . 123.9(3) yes
O1 C1 C6 . 122.0(3) yes
C2 C1 C6 . 114.1(2) no
Cl1 C2 C1 . 117.9(2) yes
Cl1 C2 C3 . 118.4(2) yes
C1 C2 C3 . 123.8(3) no
C2 C3 C4 . 118.6(3) no
C2 C3 H3 . 120.7 no
C4 C3 H3 . 120.7 no
Cl2 C4 C3 . 119.2(2) yes
Cl2 C4 C5 . 119.3(2) yes
C3 C4 C5 . 121.5(3) no
C4 C5 C6 . 118.4(3) no
C4 C5 H5 . 120.8 no
C6 C5 H5 . 120.8 no
Cl3 C6 C1 . 118.0(2) yes
Cl3 C6 C5 . 118.4(2) yes
C1 C6 C5 . 123.7(3) no

loop_
_geom_bond_atom_site_label_1
_geom_bond_atom_site_label_2
_geom_bond_site_symmetry_1
_geom_bond_site_symmetry_2
_geom_bond_distance
_geom_bond_publ_flag
Cu O1 . . 1.946(2) yes
Cu N1 . . 1.984(2) yes
Cu Cl1 . . 2.9820(10) yes
Cl1 C2 . . 1.742(3) yes
Cl2 C4 . . 1.747(3) yes
Cl3 C6 . . 1.738(3) yes
O1 C1 . . 1.312(3) yes
N1 H11 . . 0.877 no
N1 H12 . . 0.961 no
N1 H13 . . 0.864 no
C1 C2 . . 1.409(4) no
C1 C6 . . 1.404(4) no
C2 C3 . . 1.377(4) no
C3 C4 . . 1.374(4) no
C3 H3 . . 0.95 no
C4 C5 . . 1.374(5) no
C5 C6 . . 1.385(4) no
C5 H5 . . 0.95 no

loop_
_geom_torsion_atom_site_label_1
_geom_torsion_atom_site_label_2
_geom_torsion_atom_site_label_3
_geom_torsion_atom_site_label_4
_geom_torsion
_geom_torsion_publ_flag
N1 Cu O1 C1 -53.8(2) no
O1 Cu N1 H11 -156.4 no
O1 Cu N1 H12 -39.0 no
O1 Cu N1 H13 79.3 no
Cu O1 C1 C2 -41.2(4) no
Cu O1 C1 C6 139.4(2) no
O1 C1 C2 Cl1 -0.2(4) no
O1 C1 C2 C3 -178.9(3) no
C6 C1 C2 Cl1 179.3(2) no
C6 C1 C2 C3 0.6(4) no
O1 C1 C6 Cl3 -2.2(4) no
O1 C1 C6 C5 178.3(3) no
C2 C1 C6 Cl3 178.3(2) no
C2 C1 C6 C5 -1.2(4) no
Cl1 C2 C3 C4 -178.6(3) no
Cl1 C2 C3 H3 1.4 no
C1 C2 C3 C4 0.1(5) no
C1 C2 C3 H3 -179.9 no
C2 C3 C4 Cl2 178.7(2) no
C2 C3 C4 C5 -0.2(5) no
H3 C3 C4 Cl2 -1.4 no
H3 C3 C4 C5 179.7 no
Cl2 C4 C5 C6 -179.3(3) no
Cl2 C4 C5 H5 0.7 no
C3 C4 C5 C6 -0.4(5) no
C3 C4 C5 H5 179.6 no
C4 C5 C6 Cl3 -178.4(3) no
C4 C5 C6 C1 1.2(5) no
H5 C5 C6 Cl3 1.6 no
H5 C5 C6 C1 -178.8 no
